data_7247228
loop_
_publ_author_name
'Gan, Tian'
'Xu, Zhe-Kun'
'Gan, Jia-Qi'
'Wang, Zhong-Xia'

_publ_section_title
;
 Structural dimension engineering and high-temperature dielectric--optical
 switching in fluorine-substituted lead bromide hybrid perovskites
;
_journal_issue 35
_journal_name_full CrystEngComm
_journal_page_first 5029
_journal_page_last 5034
_journal_paper_doi 10.1039/D3CE00644A
_journal_volume 25
_journal_year 2023
_chemical_absolute_configuration rmad
_chemical_formula_moiety 'Br3 Pb, C5 H11 F N'
_chemical_formula_sum 'C5 H11 Br3 F N Pb'
_chemical_formula_weight 551.07
_space_group_crystal_system orthorhombic
_space_group_IT_number 19
_space_group_name_Hall 'P 2ac 2ab'
_space_group_name_H-M_alt 'P 21 21 21'
_atom_sites_solution_hydrogens geom
_audit_creation_date 2022-01-03
_audit_creation_method
;
Olex2 1.5
(compiled 2021.12.09 svn.r5202d8cf for OlexSys, GUI svn.r6439)
;
_audit_update_record
;
2023-06-24 deposited with the CCDC.	2023-08-08 downloaded from the CCDC.
;
_cell_angle_alpha 90
_cell_angle_beta 90
_cell_angle_gamma 90
_cell_formula_units_Z 4
_cell_length_a 7.8341(5)
_cell_length_b 10.1533(6)
_cell_length_c 14.2642(9)
_cell_measurement_reflns_used 3683
_cell_measurement_temperature 293(10)
_cell_measurement_theta_max 29.5290
_cell_measurement_theta_min 2.4510
_cell_volume 1134.60(12)
_computing_cell_refinement 'CrysAlisPro 1.171.41.108a (Rigaku OD, 2021)'
_computing_data_collection 'CrysAlisPro 1.171.41.108a (Rigaku OD, 2021)'
_computing_data_reduction 'CrysAlisPro 1.171.41.108a (Rigaku OD, 2021)'
_computing_molecular_graphics 'Olex2 1.5 (Dolomanov et al., 2009)'
_computing_publication_material 'Olex2 1.5 (Dolomanov et al., 2009)'
_computing_structure_refinement 'SHELXL 2018/3 (Sheldrick, 2015)'
_diffrn_ambient_environment air
_diffrn_ambient_temperature 293(10)
_diffrn_detector 'Hybrid Pixel Array Detector'
_diffrn_detector_area_resol_mean 10.0000
_diffrn_detector_type HyPix
_diffrn_measured_fraction_theta_full 1.000
_diffrn_measured_fraction_theta_max 0.824
_diffrn_measurement_details
;
List of Runs (angles in degrees, time in seconds):

  # Type    Start    End  Width  t~exp~   \w     \q     \k     \f   Frames
#--------------------------------------------------------------------------
  1  \w    -38.00 -12.00   0.50    0.62    --   -5.29 103.00  29.00   52
  2  \w     15.00  78.00   0.50    0.62    --    5.13  38.00 177.00  126
  3  \w    -14.00  25.00   0.50    0.62    --   -5.29 -99.00   0.00   78
  4  \w    -15.00  28.00   0.50    0.62    --   -5.29 -99.00  30.00   86
;
_diffrn_measurement_device 'four-circle diffractometer'
_diffrn_measurement_device_type 'XtaLAB Synergy R, DW system, HyPix'
_diffrn_measurement_method '\w scans'
_diffrn_orient_matrix_type 'CrysAlisPro convention (1999,Acta A55,543-557)'
_diffrn_orient_matrix_UB_11 0.0811532000
_diffrn_orient_matrix_UB_12 -0.0056989000
_diffrn_orient_matrix_UB_13 0.0217428000
_diffrn_orient_matrix_UB_21 -0.0317865000
_diffrn_orient_matrix_UB_22 0.0328989000
_diffrn_orient_matrix_UB_23 0.0402054000
_diffrn_orient_matrix_UB_31 -0.0246218000
_diffrn_orient_matrix_UB_32 -0.0613601000
_diffrn_orient_matrix_UB_33 0.0195492000
_diffrn_radiation_monochromator mirror
_diffrn_radiation_probe x-ray
_diffrn_radiation_type 'Mo K\a'
_diffrn_radiation_wavelength 0.71073
_diffrn_reflns_av_R_equivalents 0.0778
_diffrn_reflns_av_unetI/netI 0.0867
_diffrn_reflns_Laue_measured_fraction_full 1.000
_diffrn_reflns_Laue_measured_fraction_max 0.824
_diffrn_reflns_limit_h_max 9
_diffrn_reflns_limit_h_min -8
_diffrn_reflns_limit_k_max 13
_diffrn_reflns_limit_k_min -11
_diffrn_reflns_limit_l_max 17
_diffrn_reflns_limit_l_min -20
_diffrn_reflns_number 6359
_diffrn_reflns_point_group_measured_fraction_full 0.988
_diffrn_reflns_point_group_measured_fraction_max 0.778
_diffrn_reflns_theta_full 25.242
_diffrn_reflns_theta_max 30.639
_diffrn_reflns_theta_min 2.462
_diffrn_source 'Rotating-anode X-ray tube'
_diffrn_source_type 'Rigaku (Mo) X-ray Source'
_exptl_absorpt_coefficient_mu 25.396
_exptl_absorpt_correction_T_max 1.00000
_exptl_absorpt_correction_T_min 0.01919
_exptl_absorpt_correction_type multi-scan
_exptl_absorpt_process_details
;
CrysAlisPro 1.171.41.108a (Rigaku Oxford Diffraction, 2021)
Empirical absorption correction using spherical harmonics,
implemented in SCALE3 ABSPACK scaling algorithm.
;
_exptl_crystal_colour 'metallic brownish brown'
_exptl_crystal_colour_lustre metallic
_exptl_crystal_colour_modifier brownish
_exptl_crystal_colour_primary brown
_exptl_crystal_density_diffrn 3.226
_exptl_crystal_description block
_exptl_crystal_F_000 976
_exptl_crystal_size_max 0.03
_exptl_crystal_size_mid 0.02
_exptl_crystal_size_min 0.01
_refine_diff_density_max 3.537
_refine_diff_density_min -5.231
_refine_diff_density_rms 0.492
_refine_ls_abs_structure_details
;
 Flack x determined using 695 quotients [(I+)-(I-)]/[(I+)+(I-)]
 (Parsons, Flack and Wagner, Acta Cryst. B69 (2013) 249-259).
;
_refine_ls_abs_structure_Flack -0.03(3)
_refine_ls_extinction_coef 0.0138(6)
_refine_ls_extinction_expression Fc^*^=kFc[1+0.001xFc^2^\l^3^/sin(2\q)]^-1/4^
_refine_ls_extinction_method 'SHELXL-2018/3 (Sheldrick 2018)'
_refine_ls_goodness_of_fit_ref 1.011
_refine_ls_hydrogen_treatment constr
_refine_ls_matrix_type full
_refine_ls_number_parameters 101
_refine_ls_number_reflns 2731
_refine_ls_number_restraints 0
_refine_ls_restrained_S_all 1.011
_refine_ls_R_factor_all 0.0790
_refine_ls_R_factor_gt 0.0658
_refine_ls_shift/su_max 0.006
_refine_ls_shift/su_mean 0.001
_refine_ls_structure_factor_coef Fsqd
_refine_ls_weighting_details 'w=1/[\s^2^(Fo^2^)+(0.1101P)^2^] where P=(Fo^2^+2Fc^2^)/3'
_refine_ls_weighting_scheme calc
_refine_ls_wR_factor_gt 0.1615
_refine_ls_wR_factor_ref 0.1687
_reflns_Friedel_coverage 0.644
_reflns_Friedel_fraction_full 0.970
_reflns_Friedel_fraction_max 0.717
_reflns_number_gt 2186
_reflns_number_total 2731
_reflns_threshold_expression 'I > 2\s(I)'
_cod_data_source_file d3ce00644a2.cif
_cod_data_source_block (R_3_FPD)PbBr3
_cod_depositor_comments 'Adding full bibliography for 7247228--7247229.cif.'
_cod_database_code 7247228
_shelx_shelxl_version_number 2018/3
_chemical_oxdiff_formula 'C N H F Pb Br'
_chemical_oxdiff_usercomment \
_shelx_space_group_comment
;
The symmetry employed for this shelxl refinement is uniquely defined
by the following loop, which should always be used as a source of
symmetry information in preference to the above space-group names.
They are only intended as comments.
;
_shelx_estimated_absorpt_t_max 0.785
_shelx_estimated_absorpt_t_min 0.516
_olex2_refinement_description
;
1.a Ternary CH refined with riding coordinates:
 C8(H8)
1.b Secondary CH2 refined with riding coordinates:
 C4(H4A,H4B), C2(H2A,H2B), N1(H1A,H1B), C5(H5A,H5B), C6(H6A,H6B)
;
_olex2_submission_special_instructions 'No special instructions were received'
_oxdiff_exptl_absorpt_empirical_details
;
Empirical correction (ABSPACK) includes:
- Absorption correction using spherical harmonics
- Frame scaling
;
_oxdiff_exptl_absorpt_empirical_full_max 11.935
_oxdiff_exptl_absorpt_empirical_full_min 0.353

loop_
_space_group_symop_operation_xyz
'x, y, z'
'-x+1/2, -y, z+1/2'
'x+1/2, -y+1/2, -z'
'-x, y+1/2, -z+1/2'

loop_
_atom_site_label
_atom_site_type_symbol
_atom_site_fract_x
_atom_site_fract_y
_atom_site_fract_z
_atom_site_U_iso_or_equiv
_atom_site_adp_type
_atom_site_occupancy
_atom_site_site_symmetry_order
_atom_site_calc_flag
_atom_site_refinement_flags_posn
_atom_site_refinement_flags_adp
_atom_site_refinement_flags_occupancy
_atom_site_disorder_assembly
_atom_site_disorder_group
Pb1 Pb -0.47768(6) 0.75639(5) 0.50270(4) 0.02733(12) Uani 1 1 d . . . . .
Br2 Br -0.1968(2) 0.69898(16) 0.66035(10) 0.0364(4) Uani 1 1 d . . . . .
Br3 Br -0.2000(2) 0.96430(14) 0.44479(10) 0.0312(3) Uani 1 1 d . . . . .
Br4 Br -0.27531(17) 0.57727(14) 0.39430(11) 0.0312(3) Uani 1 1 d . . . . .
F3 F -0.3348(15) 1.2787(10) 0.5134(6) 0.053(3) Uani 1 1 d . . . . .
C4 C -0.126(2) 1.3100(13) 0.6283(11) 0.035(4) Uani 1 1 d . . . . .
H4A H -0.099760 1.350439 0.688239 0.042 Uiso 1 1 calc R U . . .
H4B H -0.057055 1.352770 0.580665 0.042 Uiso 1 1 calc R U . . .
C2 C -0.194(2) 1.0905(16) 0.7003(10) 0.037(4) Uani 1 1 d . . . . .
H2A H -0.165459 0.997543 0.698215 0.044 Uiso 1 1 calc R U . . .
H2B H -0.172804 1.122045 0.763514 0.044 Uiso 1 1 calc R U . . .
N1 N -0.0824(15) 1.1653(10) 0.6319(9) 0.029(3) Uani 1 1 d . . . . .
H1A H 0.026488 1.156012 0.648530 0.034 Uiso 1 1 calc R U . . .
H1B H -0.094870 1.130720 0.574996 0.034 Uiso 1 1 calc R U . . .
C8 C -0.308(2) 1.3282(15) 0.6067(12) 0.042(4) Uani 1 1 d . . . . .
H8 H -0.336160 1.422237 0.608475 0.051 Uiso 1 1 calc R U . . .
C5 C -0.423(2) 1.2558(17) 0.6704(12) 0.048(4) Uani 1 1 d . . . . .
H5A H -0.540046 1.265163 0.648667 0.057 Uiso 1 1 calc R U . . .
H5B H -0.416249 1.293929 0.732638 0.057 Uiso 1 1 calc R U . . .
C6 C -0.378(2) 1.1095(16) 0.6758(11) 0.040(4) Uani 1 1 d . . . . .
H6A H -0.449077 1.067183 0.722782 0.048 Uiso 1 1 calc R U . . .
H6B H -0.401759 1.068124 0.615843 0.048 Uiso 1 1 calc R U . . .

loop_
_atom_site_aniso_label
_atom_site_aniso_U_11
_atom_site_aniso_U_22
_atom_site_aniso_U_33
_atom_site_aniso_U_23
_atom_site_aniso_U_13
_atom_site_aniso_U_12
Pb1 0.0216(2) 0.0358(2) 0.0246(2) -0.0014(3) 0.00074(19) 0.00003(17)
Br2 0.0329(7) 0.0539(8) 0.0224(7) 0.0055(7) 0.0017(6) -0.0054(7)
Br3 0.0384(7) 0.0320(6) 0.0233(7) 0.0004(6) -0.0046(7) -0.0015(6)
Br4 0.0288(6) 0.0360(7) 0.0288(7) -0.0069(6) 0.0031(6) -0.0021(6)
F3 0.080(7) 0.051(5) 0.027(5) 0.006(5) -0.011(5) 0.004(5)
C4 0.040(8) 0.035(7) 0.029(7) -0.012(7) 0.000(7) -0.008(6)
C2 0.042(8) 0.050(8) 0.018(6) 0.014(7) 0.008(6) 0.001(7)
N1 0.025(6) 0.036(6) 0.025(6) -0.005(5) 0.000(5) 0.003(5)
C8 0.048(9) 0.034(7) 0.044(9) -0.012(7) -0.014(9) 0.002(7)
C5 0.027(7) 0.071(10) 0.045(9) -0.016(9) 0.005(7) 0.019(7)
C6 0.053(10) 0.049(8) 0.019(7) -0.004(7) -0.003(7) -0.015(8)

loop_
_atom_type_symbol
_atom_type_description
_atom_type_scat_dispersion_real
_atom_type_scat_dispersion_imag
_atom_type_scat_source
C C 0.0033 0.0016 'International Tables Vol C Tables 4.2.6.8 and 6.1.1.4'
H H 0.0000 0.0000 'International Tables Vol C Tables 4.2.6.8 and 6.1.1.4'
Br Br -0.2901 2.4595 'International Tables Vol C Tables 4.2.6.8 and 6.1.1.4'
F F 0.0171 0.0103 'International Tables Vol C Tables 4.2.6.8 and 6.1.1.4'
N N 0.0061 0.0033 'International Tables Vol C Tables 4.2.6.8 and 6.1.1.4'
Pb Pb -3.3944 10.1111 'International Tables Vol C Tables 4.2.6.8 and 6.1.1.4'

loop_
_geom_angle_atom_site_label_1
_geom_angle_atom_site_label_2
_geom_angle_atom_site_label_3
_geom_angle
_geom_angle_site_symmetry_1
_geom_angle_site_symmetry_3
_geom_angle_publ_flag
Br2 Pb1 Br2 172.00(5) 3_466 . ?
Br2 Pb1 Br3 95.34(4) 3_466 . ?
Br2 Pb1 Br3 88.45(5) 3_466 3_466 ?
Br2 Pb1 Br4 81.79(4) 3_466 3_466 ?
Br2 Pb1 Br4 105.78(4) . 3_466 ?
Br3 Pb1 Br2 80.27(4) . . ?
Br3 Pb1 Br2 95.15(4) 3_466 . ?
Br3 Pb1 Br3 172.25(5) 3_466 . ?
Br3 Pb1 Br4 105.54(4) . 3_466 ?
Br3 Pb1 Br4 81.66(4) 3_466 3_466 ?
Br4 Pb1 Br2 83.29(4) . . ?
Br4 Pb1 Br2 89.65(5) . 3_466 ?
Br4 Pb1 Br3 88.94(4) . 3_466 ?
Br4 Pb1 Br3 84.34(4) . . ?
Br4 Pb1 Br4 167.41(4) . 3_466 ?
Pb1 Br2 Pb1 79.43(4) 3_566 . ?
Pb1 Br3 Pb1 80.26(3) 3_566 . ?
Pb1 Br4 Pb1 79.76(4) . 3_566 ?
H4A C4 H4B 108.1 . . ?
N1 C4 H4A 109.6 . . ?
N1 C4 H4B 109.6 . . ?
C8 C4 H4A 109.6 . . ?
C8 C4 H4B 109.6 . . ?
C8 C4 N1 110.4(11) . . ?
H2A C2 H2B 108.2 . . ?
N1 C2 H2A 109.7 . . ?
N1 C2 H2B 109.7 . . ?
C6 C2 H2A 109.7 . . ?
C6 C2 H2B 109.7 . . ?
C6 C2 N1 109.9(12) . . ?
C4 N1 C2 112.4(11) . . ?
C4 N1 H1A 109.1 . . ?
C4 N1 H1B 109.1 . . ?
C2 N1 H1A 109.1 . . ?
C2 N1 H1B 109.1 . . ?
H1A N1 H1B 107.9 . . ?
F3 C8 C4 106.9(14) . . ?
F3 C8 H8 109.4 . . ?
F3 C8 C5 107.9(13) . . ?
C4 C8 H8 109.4 . . ?
C4 C8 C5 113.6(14) . . ?
C5 C8 H8 109.4 . . ?
C8 C5 H5A 109.2 . . ?
C8 C5 H5B 109.2 . . ?
C8 C5 C6 111.9(13) . . ?
H5A C5 H5B 107.9 . . ?
C6 C5 H5A 109.2 . . ?
C6 C5 H5B 109.2 . . ?
C2 C6 C5 111.0(13) . . ?
C2 C6 H6A 109.4 . . ?
C2 C6 H6B 109.4 . . ?
C5 C6 H6A 109.4 . . ?
C5 C6 H6B 109.4 . . ?
H6A C6 H6B 108.0 . . ?

loop_
_geom_bond_atom_site_label_1
_geom_bond_atom_site_label_2
_geom_bond_distance
_geom_bond_site_symmetry_2
_geom_bond_publ_flag
Pb1 Br2 2.9258(16) 3_466 ?
Pb1 Br2 3.1999(16) . ?
Pb1 Br3 2.9351(16) 3_466 ?
Pb1 Br3 3.1419(16) . ?
Pb1 Br4 3.2323(15) 3_466 ?
Pb1 Br4 2.8657(15) . ?
F3 C8 1.437(19) . ?
C4 H4A 0.9700 . ?
C4 H4B 0.9700 . ?
C4 N1 1.509(17) . ?
C4 C8 1.47(2) . ?
C2 H2A 0.9700 . ?
C2 H2B 0.9700 . ?
C2 N1 1.513(18) . ?
C2 C6 1.50(2) . ?
N1 H1A 0.8900 . ?
N1 H1B 0.8900 . ?
C8 H8 0.9800 . ?
C8 C5 1.48(2) . ?
C5 H5A 0.9700 . ?
C5 H5B 0.9700 . ?
C5 C6 1.53(2) . ?
C6 H6A 0.9700 . ?
C6 H6B 0.9700 . ?

loop_
_geom_torsion_atom_site_label_1
_geom_torsion_atom_site_label_2
_geom_torsion_atom_site_label_3
_geom_torsion_atom_site_label_4
_geom_torsion
_geom_torsion_site_symmetry_1
_geom_torsion_site_symmetry_2
_geom_torsion_site_symmetry_3
_geom_torsion_site_symmetry_4
_geom_torsion_publ_flag
F3 C8 C5 C6 64.8(17) . . . . ?
C4 C8 C5 C6 -53.5(19) . . . . ?
N1 C4 C8 F3 -65.1(16) . . . . ?
N1 C4 C8 C5 53.8(18) . . . . ?
N1 C2 C6 C5 -54.6(17) . . . . ?
C8 C4 N1 C2 -55.3(17) . . . . ?
C8 C5 C6 C2 53.5(19) . . . . ?
C6 C2 N1 C4 56.5(16) . . . . ?
